data_7239268
loop_
_publ_author_name
'Paul, Piyali'
'Seth, Dipravath Kumar'
'Richmond, Michael G.'
'Bhattacharya, Samaresh'

_publ_section_title
;
 Unusual chemical transformations of acetone thiosemicarbazone mediated by
 ruthenium: C--H bond activation, thiolation, and C--N bond cleavage
;
_journal_issue 3
_journal_name_full 'RSC Adv.'
_journal_page_first 1432
_journal_paper_doi 10.1039/C3RA44329A
_journal_volume 4
_journal_year 2014
_chemical_formula_sum 'C41 H37.5 N4.5 O P2 Ru S2'
_chemical_formula_weight 868.92
_space_group_IT_number 2
_space_group_name_Hall '-P 1'
_space_group_name_H-M_alt 'P -1'
_symmetry_space_group_name_H-M 'P -1'
_atom_sites_solution_hydrogens geom
_atom_sites_solution_primary direct
_atom_sites_solution_secondary difmap
_audit_creation_method SHELXL-97
_cell_angle_alpha 94.291(5)
_cell_angle_beta 94.205(5)
_cell_angle_gamma 104.931(5)
_cell_formula_units_Z 2
_cell_length_a 12.436(5)
_cell_length_b 12.863(5)
_cell_length_c 13.394(5)
_cell_measurement_temperature 293(2)
_cell_volume 2054.9(14)
_computing_structure_refinement 'SHELXL-97 (Sheldrick, 2008)'
_computing_structure_solution 'SHELXS-97 (Sheldrick, 2008)'
_diffrn_ambient_temperature 293(2)
_diffrn_measured_fraction_theta_full 0.998
_diffrn_measured_fraction_theta_max 0.998
_diffrn_radiation_monochromator graphite
_diffrn_radiation_source 'fine-focus sealed tube'
_diffrn_radiation_type MoK\a
_diffrn_radiation_wavelength 0.71073
_diffrn_reflns_av_R_equivalents 0.0657
_diffrn_reflns_av_sigmaI/netI 0.0863
_diffrn_reflns_limit_h_max 13
_diffrn_reflns_limit_h_min -13
_diffrn_reflns_limit_k_max 14
_diffrn_reflns_limit_k_min -13
_diffrn_reflns_limit_l_max 14
_diffrn_reflns_limit_l_min -14
_diffrn_reflns_number 26178
_diffrn_reflns_theta_full 23.03
_diffrn_reflns_theta_max 23.03
_diffrn_reflns_theta_min 1.53
_exptl_absorpt_coefficient_mu 0.601
_exptl_crystal_density_diffrn 1.404
_exptl_crystal_density_method 'not measured'
_exptl_crystal_F_000 892
_exptl_crystal_size_max 0.21
_exptl_crystal_size_mid 0.16
_exptl_crystal_size_min 0.12
_refine_diff_density_max 0.998
_refine_diff_density_min -0.403
_refine_diff_density_rms 0.104
_refine_ls_extinction_method none
_refine_ls_goodness_of_fit_ref 1.047
_refine_ls_hydrogen_treatment mixed
_refine_ls_matrix_type full
_refine_ls_number_parameters 488
_refine_ls_number_reflns 5733
_refine_ls_number_restraints 0
_refine_ls_restrained_S_all 1.047
_refine_ls_R_factor_all 0.1089
_refine_ls_R_factor_gt 0.0611
_refine_ls_shift/su_max 0.053
_refine_ls_shift/su_mean 0.005
_refine_ls_structure_factor_coef Fsqd
_refine_ls_weighting_details 'calc w=1/[\s^2^(Fo^2^)+(0.1106P)^2^+0.3421P] where P=(Fo^2^+2Fc^2^)/3'
_refine_ls_weighting_scheme calc
_refine_ls_wR_factor_gt 0.1669
_refine_ls_wR_factor_ref 0.1947
_reflns_number_gt 3642
_reflns_number_total 5733
_reflns_threshold_expression >2sigma(I)
_cod_data_source_file c3ra44329a.txt
_cod_data_source_block try-1
_cod_original_sg_symbol_H-M P-1
_cod_database_code 7239268

loop_
_symmetry_equiv_pos_as_xyz
'x, y, z'
'-x, -y, -z'

loop_
_atom_site_label
_atom_site_type_symbol
_atom_site_fract_x
_atom_site_fract_y
_atom_site_fract_z
_atom_site_U_iso_or_equiv
_atom_site_adp_type
_atom_site_occupancy
_atom_site_symmetry_multiplicity
_atom_site_calc_flag
_atom_site_refinement_flags
Ru01 Ru 0.79749(5) 0.32214(5) 0.75703(4) 0.0420(3) Uani 1 1 d .
P2 P 0.73352(16) 0.48025(16) 0.78057(14) 0.0423(5) Uani 1 1 d .
P1 P 0.83209(17) 0.14878(17) 0.73141(16) 0.0515(6) Uani 1 1 d .
C221 C 0.6987(6) 0.5180(7) 0.9061(6) 0.046(2) Uani 1 1 d .
C211 C 0.8368(7) 0.5977(6) 0.7510(6) 0.052(2) Uani 1 1 d .
C231 C 0.6051(6) 0.4779(6) 0.7037(6) 0.046(2) Uani 1 1 d .
C111 C 0.9700(6) 0.1520(6) 0.6953(6) 0.051(2) Uani 1 1 d .
C131 C 0.8257(7) 0.0715(7) 0.8411(7) 0.061(2) Uani 1 1 d .
C232 C 0.5416(7) 0.3880(7) 0.6482(6) 0.060(2) Uani 1 1 d .
H232 H 0.5675 0.3262 0.6444 0.071 Uiso 1 1 calc R
C222 C 0.7015(6) 0.6241(7) 0.9378(6) 0.059(2) Uani 1 1 d .
H222 H 0.7304 0.6787 0.8977 0.070 Uiso 1 1 calc R
C136 C 0.7711(7) 0.0931(7) 0.9208(7) 0.061(2) Uani 1 1 d .
H136 H 0.7347 0.1478 0.9190 0.073 Uiso 1 1 calc R
C234 C 0.4025(8) 0.4723(10) 0.6000(7) 0.075(3) Uani 1 1 d .
H234 H 0.3349 0.4698 0.5641 0.090 Uiso 1 1 calc R
C224 C 0.6251(7) 0.5717(9) 1.0879(6) 0.066(3) Uani 1 1 d .
H224 H 0.6005 0.5889 1.1494 0.079 Uiso 1 1 calc R
C226 C 0.6598(6) 0.4397(7) 0.9686(6) 0.051(2) Uani 1 1 d .
H226 H 0.6579 0.3682 0.9495 0.062 Uiso 1 1 calc R
C212 C 0.9268(7) 0.6494(7) 0.8202(7) 0.068(3) Uani 1 1 d .
H212 H 0.9287 0.6253 0.8839 0.082 Uiso 1 1 calc R
C121 C 0.7362(7) 0.0555(8) 0.6357(8) 0.069(3) Uani 1 1 d .
C225 C 0.6236(7) 0.4665(8) 1.0593(6) 0.064(2) Uani 1 1 d .
H225 H 0.5979 0.4130 1.1014 0.077 Uiso 1 1 calc R
C223 C 0.6620(7) 0.6505(8) 1.0278(6) 0.063(2) Uani 1 1 d .
H223 H 0.6610 0.7213 1.0465 0.075 Uiso 1 1 calc R
C116 C 0.9926(8) 0.1198(7) 0.5996(7) 0.076(3) Uani 1 1 d .
H116 H 0.9343 0.0948 0.5489 0.091 Uiso 1 1 calc R
C216 C 0.8359(9) 0.6284(8) 0.6568(8) 0.088(3) Uani 1 1 d .
H216 H 0.7776 0.5946 0.6082 0.106 Uiso 1 1 calc R
C235 C 0.4609(9) 0.5640(10) 0.6538(8) 0.091(3) Uani 1 1 d .
H235 H 0.4334 0.6247 0.6574 0.109 Uiso 1 1 calc R
C233 C 0.4411(7) 0.3840(8) 0.5977(7) 0.070(3) Uani 1 1 d .
H233 H 0.3993 0.3200 0.5616 0.084 Uiso 1 1 calc R
C115 C 1.1016(9) 0.1248(9) 0.5792(8) 0.092(3) Uani 1 1 d .
H115 H 1.1160 0.1015 0.5153 0.111 Uiso 1 1 calc R
C113 C 1.1680(8) 0.1985(8) 0.7445(8) 0.078(3) Uani 1 1 d .
H113 H 1.2272 0.2260 0.7939 0.094 Uiso 1 1 calc R
C112 C 1.0621(7) 0.1932(8) 0.7648(7) 0.074(3) Uani 1 1 d .
H112 H 1.0504 0.2185 0.8289 0.088 Uiso 1 1 calc R
C236 C 0.5669(8) 0.5668(8) 0.7058(6) 0.075(3) Uani 1 1 d .
H236 H 0.6096 0.6307 0.7414 0.091 Uiso 1 1 calc R
C132 C 0.8750(9) -0.0128(8) 0.8413(9) 0.093(3) Uani 1 1 d .
H132 H 0.9104 -0.0308 0.7862 0.112 Uiso 1 1 calc R
C135 C 0.7677(8) 0.0375(8) 1.0033(8) 0.086(3) Uani 1 1 d .
H135 H 0.7327 0.0567 1.0581 0.103 Uiso 1 1 calc R
C214 C 1.0138(12) 0.7623(10) 0.7089(15) 0.128(6) Uani 1 1 d .
H214 H 1.0742 0.8166 0.6939 0.154 Uiso 1 1 calc R
C134 C 0.8171(10) -0.0488(10) 1.0056(10) 0.111(4) Uani 1 1 d .
H134 H 0.8128 -0.0894 1.0605 0.133 Uiso 1 1 calc R
C215 C 0.9282(14) 0.7153(11) 0.6329(11) 0.128(5) Uani 1 1 d .
H215 H 0.9302 0.7389 0.5690 0.154 Uiso 1 1 calc R
C126 C 0.6740(11) -0.0400(10) 0.6533(9) 0.124(5) Uani 1 1 d .
H126 H 0.6807 -0.0591 0.7186 0.149 Uiso 1 1 calc R
C114 C 1.1866(8) 0.1636(8) 0.6519(10) 0.085(3) Uani 1 1 d .
H114 H 1.2593 0.1661 0.6378 0.103 Uiso 1 1 calc R
C133 C 0.8710(10) -0.0717(9) 0.9267(13) 0.121(5) Uani 1 1 d .
H133 H 0.9062 -0.1273 0.9284 0.146 Uiso 1 1 calc R
C213 C 1.0124(10) 0.7328(10) 0.8009(11) 0.106(4) Uani 1 1 d .
H213 H 1.0683 0.7680 0.8512 0.128 Uiso 1 1 calc R
S1 S 0.89318(17) 0.35417(17) 0.91452(14) 0.0515(6) Uani 1 1 d .
N1 N 0.9421(5) 0.4035(5) 0.7174(4) 0.0424(15) Uani 1 1 d .
N11 N 0.6431(5) 0.2352(5) 0.7888(5) 0.0504(17) Uani 1 1 d .
C2 C 1.0327(6) 0.4403(6) 0.7839(6) 0.052(2) Uani 1 1 d .
C1 C 1.0177(6) 0.4209(6) 0.8802(6) 0.057(2) Uani 1 1 d .
H1 H 1.0780 0.4452 0.9290 0.068 Uiso 1 1 calc R
N2 N 0.9532(5) 0.4247(5) 0.6214(5) 0.0549(18) Uani 1 1 d .
C4 C 1.1431(7) 0.5010(8) 0.7498(7) 0.091(3) Uani 1 1 d .
H4A H 1.1603 0.4602 0.6931 0.137 Uiso 1 1 calc R
H4B H 1.2011 0.5111 0.8038 0.137 Uiso 1 1 calc R
H4C H 1.1377 0.5702 0.7310 0.137 Uiso 1 1 calc R
C124 C 0.5906(9) -0.0857(10) 0.4931(14) 0.123(6) Uani 1 1 d .
H124 H 0.5405 -0.1336 0.4451 0.148 Uiso 1 1 calc R
C123 C 0.6505(10) 0.0124(12) 0.4609(9) 0.114(5) Uani 1 1 d .
H123 H 0.6418 0.0278 0.3945 0.137 Uiso 1 1 calc R
C125 C 0.5978(14) -0.1162(13) 0.5822(11) 0.160(8) Uani 1 1 d .
H125 H 0.5564 -0.1828 0.5987 0.192 Uiso 1 1 calc R
N3 N 0.8547(6) 0.3969(6) 0.4676(5) 0.076(2) Uani 1 1 d .
H3A H 0.7948 0.3725 0.4272 0.092 Uiso 1 1 calc R
H3B H 0.9151 0.4328 0.4455 0.092 Uiso 1 1 calc R
C3 C 0.8538(7) 0.3793(7) 0.5635(6) 0.053(2) Uani 1 1 d .
O1 O 0.7618(4) 0.3249(4) 0.5964(3) 0.0545(14) Uani 1 1 d .
C11 C 0.5555(7) 0.1869(6) 0.8049(6) 0.046(2) Uani 1 1 d .
C122 C 0.7253(9) 0.0871(9) 0.5349(9) 0.093(3) Uani 1 1 d .
H122 H 0.7659 0.1541 0.5188 0.112 Uiso 1 1 calc R
S11 S 0.4307(2) 0.1164(2) 0.8279(2) 0.0839(8) Uani 1 1 d .
C6 C 0.3953(14) 0.8056(12) 0.7963(14) 0.038(4) Uani 0.50 1 d P
N4 N 0.3307(12) 0.7709(11) 0.7389(12) 0.054(4) Uani 0.50 1 d P
C5 C 0.4839(14) 0.8486(12) 0.8710(12) 0.052(4) Uani 0.50 1 d P

loop_
_atom_site_aniso_label
_atom_site_aniso_U_11
_atom_site_aniso_U_22
_atom_site_aniso_U_33
_atom_site_aniso_U_23
_atom_site_aniso_U_13
_atom_site_aniso_U_12
Ru01 0.0399(4) 0.0426(5) 0.0451(4) 0.0017(3) 0.0082(3) 0.0136(3)
P2 0.0434(12) 0.0416(13) 0.0435(12) 0.0031(10) 0.0085(9) 0.0130(10)
P1 0.0464(13) 0.0462(14) 0.0632(14) -0.0041(11) 0.0062(10) 0.0169(11)
C221 0.044(5) 0.048(5) 0.050(5) 0.001(4) 0.005(4) 0.020(4)
C211 0.055(5) 0.043(5) 0.065(6) 0.017(5) 0.024(5) 0.017(4)
C231 0.052(5) 0.040(5) 0.054(5) 0.006(4) 0.011(4) 0.026(4)
C111 0.049(5) 0.037(5) 0.070(6) -0.001(4) 0.011(4) 0.019(4)
C131 0.049(5) 0.043(6) 0.100(7) 0.017(5) 0.020(5) 0.018(5)
C232 0.053(6) 0.047(6) 0.074(6) -0.003(5) -0.005(5) 0.012(5)
C222 0.059(6) 0.058(6) 0.060(6) 0.004(5) 0.010(4) 0.017(5)
C136 0.052(5) 0.052(6) 0.083(7) 0.029(5) 0.015(5) 0.014(5)
C234 0.055(6) 0.113(9) 0.055(6) 0.001(6) 0.003(5) 0.019(7)
C224 0.059(6) 0.091(8) 0.048(6) -0.011(6) 0.010(4) 0.021(6)
C226 0.048(5) 0.051(6) 0.050(5) -0.005(4) 0.010(4) 0.005(4)
C212 0.052(6) 0.056(6) 0.091(7) 0.005(5) 0.012(5) 0.005(5)
C121 0.053(6) 0.054(6) 0.097(8) -0.027(6) 0.000(5) 0.019(5)
C225 0.057(6) 0.077(7) 0.054(6) 0.006(5) 0.007(4) 0.009(5)
C223 0.069(6) 0.066(7) 0.056(6) -0.012(5) 0.012(5) 0.028(5)
C116 0.059(6) 0.095(8) 0.069(7) -0.013(6) 0.007(5) 0.017(6)
C216 0.104(8) 0.074(7) 0.092(8) 0.025(6) 0.035(6) 0.020(6)
C235 0.106(9) 0.119(10) 0.077(7) 0.002(7) 0.012(6) 0.085(8)
C233 0.052(6) 0.065(7) 0.092(7) 0.008(5) -0.002(5) 0.017(5)
C115 0.072(8) 0.124(10) 0.087(8) -0.009(7) 0.033(6) 0.034(7)
C113 0.051(6) 0.099(8) 0.087(8) -0.010(6) 0.006(5) 0.028(6)
C112 0.055(6) 0.098(8) 0.070(6) -0.014(5) 0.006(5) 0.032(6)
C236 0.078(7) 0.073(7) 0.071(6) -0.005(5) -0.010(5) 0.020(6)
C132 0.093(8) 0.073(7) 0.130(10) 0.041(7) 0.038(7) 0.035(7)
C135 0.072(7) 0.079(8) 0.116(9) 0.043(7) 0.034(6) 0.022(6)
C214 0.088(10) 0.069(9) 0.214(19) 0.000(11) 0.054(12) -0.009(8)
C134 0.087(9) 0.105(10) 0.147(12) 0.059(9) 0.043(8) 0.016(8)
C215 0.163(14) 0.104(11) 0.142(13) 0.070(10) 0.088(11) 0.044(11)
C126 0.142(11) 0.093(10) 0.091(9) -0.015(7) 0.024(8) -0.048(9)
C114 0.046(6) 0.089(8) 0.129(10) 0.014(7) 0.024(7) 0.027(6)
C133 0.092(9) 0.080(9) 0.212(15) 0.076(10) 0.031(10) 0.037(7)
C213 0.083(9) 0.085(10) 0.134(12) 0.010(8) 0.029(8) -0.014(7)
S1 0.0548(13) 0.0542(14) 0.0458(12) 0.0056(10) 0.0066(9) 0.0145(11)
N1 0.036(4) 0.056(4) 0.040(4) 0.011(3) 0.012(3) 0.016(3)
N11 0.038(4) 0.045(4) 0.067(5) 0.004(3) 0.009(3) 0.008(4)
C2 0.036(5) 0.065(6) 0.055(5) 0.021(4) 0.005(4) 0.009(4)
C1 0.050(5) 0.054(6) 0.064(6) 0.018(4) 0.001(4) 0.009(4)
N2 0.044(4) 0.074(5) 0.050(4) 0.008(4) 0.006(3) 0.020(4)
C4 0.045(6) 0.128(9) 0.089(7) 0.034(7) -0.008(5) 0.001(6)
C124 0.048(7) 0.060(9) 0.238(19) -0.059(10) 0.022(9) -0.011(6)
C123 0.107(10) 0.139(12) 0.098(9) -0.070(9) -0.036(7) 0.070(10)
C125 0.200(18) 0.148(15) 0.082(10) 0.012(10) 0.045(11) -0.050(12)
N3 0.052(5) 0.115(7) 0.053(5) 0.012(4) 0.011(4) 0.005(4)
C3 0.057(6) 0.072(6) 0.040(5) 0.001(4) 0.015(4) 0.033(5)
O1 0.057(4) 0.073(4) 0.042(3) 0.008(3) 0.013(3) 0.030(3)
C11 0.041(5) 0.036(5) 0.060(5) 0.002(4) 0.001(4) 0.013(4)
C122 0.099(9) 0.086(8) 0.100(9) -0.017(7) -0.002(7) 0.045(7)
S11 0.0494(15) 0.0750(18) 0.121(2) 0.0107(16) 0.0239(14) 0.0007(13)
C6 0.031(10) 0.010(9) 0.085(13) 0.019(9) 0.032(9) 0.014(8)
N4 0.039(9) 0.025(9) 0.099(12) 0.001(8) 0.032(8) 0.008(7)
C5 0.072(12) 0.030(9) 0.064(11) 0.004(8) 0.018(9) 0.026(9)

loop_
_atom_type_symbol
_atom_type_description
_atom_type_scat_dispersion_real
_atom_type_scat_dispersion_imag
_atom_type_scat_source
C C 0.0033 0.0016 'International Tables Vol C Tables 4.2.6.8 and 6.1.1.4'
H H 0.0000 0.0000 'International Tables Vol C Tables 4.2.6.8 and 6.1.1.4'
N N 0.0061 0.0033 'International Tables Vol C Tables 4.2.6.8 and 6.1.1.4'
O O 0.0106 0.0060 'International Tables Vol C Tables 4.2.6.8 and 6.1.1.4'
P P 0.1023 0.0942 'International Tables Vol C Tables 4.2.6.8 and 6.1.1.4'
S S 0.1246 0.1234 'International Tables Vol C Tables 4.2.6.8 and 6.1.1.4'
Ru Ru -1.2594 0.8363 'International Tables Vol C Tables 4.2.6.8 and 6.1.1.4'

loop_
_geom_angle_atom_site_label_1
_geom_angle_atom_site_label_2
_geom_angle_atom_site_label_3
_geom_angle
N1 Ru01 N11 176.4(2)
N1 Ru01 O1 77.5(2)
N11 Ru01 O1 98.8(2)
N1 Ru01 S1 82.89(18)
N11 Ru01 S1 100.73(18)
O1 Ru01 S1 160.42(16)
N1 Ru01 P2 92.61(18)
N11 Ru01 P2 87.69(18)
O1 Ru01 P2 87.80(14)
S1 Ru01 P2 92.28(7)
N1 Ru01 P1 95.66(18)
N11 Ru01 P1 83.87(18)
O1 Ru01 P1 91.02(14)
S1 Ru01 P1 91.74(8)
P2 Ru01 P1 171.20(7)
C211 P2 C231 105.7(4)
C211 P2 C221 104.5(4)
C231 P2 C221 101.3(3)
C211 P2 Ru01 111.0(3)
C231 P2 Ru01 115.2(3)
C221 P2 Ru01 117.9(3)
C111 P1 C121 105.0(4)
C111 P1 C131 101.8(4)
C121 P1 C131 103.3(5)
C111 P1 Ru01 114.3(3)
C121 P1 Ru01 114.7(3)
C131 P1 Ru01 116.0(3)
C226 C221 C222 118.0(7)
C226 C221 P2 120.1(6)
C222 C221 P2 121.6(6)
C216 C211 C212 118.4(9)
C216 C211 P2 120.3(8)
C212 C211 P2 120.8(7)
C236 C231 C232 117.4(7)
C236 C231 P2 119.7(7)
C232 C231 P2 122.9(6)
C112 C111 C116 115.9(8)
C112 C111 P1 119.5(7)
C116 C111 P1 124.6(7)
C136 C131 C132 119.2(8)
C136 C131 P1 121.8(7)
C132 C131 P1 119.0(8)
C231 C232 C233 122.7(8)
C223 C222 C221 121.5(8)
C131 C136 C135 122.2(9)
C235 C234 C233 120.3(9)
C223 C224 C225 120.7(8)
C221 C226 C225 120.4(8)
C213 C212 C211 124.3(10)
C126 C121 C122 117.4(10)
C126 C121 P1 123.6(10)
C122 C121 P1 119.0(8)
C224 C225 C226 120.4(8)
C224 C223 C222 119.0(8)
C111 C116 C115 120.4(9)
C211 C216 C215 118.6(11)
C234 C235 C236 118.7(9)
C234 C233 C232 120.1(9)
C114 C115 C116 120.0(9)
C114 C113 C112 119.1(9)
C113 C112 C111 123.5(8)
C231 C236 C235 120.7(9)
C131 C132 C133 118.9(10)
C136 C135 C134 119.8(10)
C213 C214 C215 122.6(14)
C133 C134 C135 118.6(11)
C214 C215 C216 118.0(12)
C121 C126 C125 126.3(12)
C113 C114 C115 121.1(9)
C134 C133 C132 121.2(11)
C214 C213 C212 117.9(13)
C1 S1 Ru01 97.1(3)
C2 N1 N2 117.5(6)
C2 N1 Ru01 122.1(5)
N2 N1 Ru01 120.5(5)
C11 N11 Ru01 178.7(6)
N1 C2 C1 115.9(7)
N1 C2 C4 120.3(7)
C1 C2 C4 123.7(7)
C2 C1 S1 122.0(6)
N1 N2 C3 109.8(6)
C125 C124 C123 126.8(14)
C124 C123 C122 116.8(12)
C124 C125 C126 114.6(14)
O1 C3 N3 119.6(7)
O1 C3 N2 125.4(7)
N3 C3 N2 114.9(8)
C3 O1 Ru01 106.7(5)
N11 C11 S11 179.3(7)
C123 C122 C121 118.1(11)
N4 C6 C5 177.5(18)

loop_
_geom_bond_atom_site_label_1
_geom_bond_atom_site_label_2
_geom_bond_distance
Ru01 N1 1.965(6)
Ru01 N11 2.051(7)
Ru01 O1 2.170(5)
Ru01 S1 2.299(2)
Ru01 P2 2.376(2)
Ru01 P1 2.383(2)
P2 C211 1.803(8)
P2 C231 1.828(8)
P2 C221 1.828(8)
P1 C111 1.807(8)
P1 C121 1.820(9)
P1 C131 1.829(9)
C221 C226 1.372(10)
C221 C222 1.391(10)
C211 C216 1.350(11)
C211 C212 1.388(11)
C231 C236 1.346(11)
C231 C232 1.352(10)
C111 C112 1.384(11)
C111 C116 1.388(10)
C131 C136 1.356(11)
C131 C132 1.377(12)
C232 C233 1.364(11)
C222 C223 1.386(10)
C136 C135 1.357(11)
C234 C235 1.339(13)
C234 C233 1.341(12)
C224 C223 1.350(11)
C224 C225 1.374(11)
C226 C225 1.377(10)
C212 C213 1.358(13)
C121 C126 1.320(13)
C121 C122 1.445(13)
C116 C115 1.389(12)
C216 C215 1.455(15)
C235 C236 1.435(12)
C115 C114 1.349(13)
C113 C114 1.343(12)
C113 C112 1.350(11)
C132 C133 1.416(15)
C135 C134 1.402(14)
C214 C213 1.316(17)
C214 C215 1.397(18)
C134 C133 1.345(15)
C126 C125 1.419(16)
S1 C1 1.681(8)
N1 C2 1.343(9)
N1 N2 1.344(7)
N11 C11 1.151(9)
C2 C1 1.348(10)
C2 C4 1.515(11)
N2 C3 1.375(9)
C124 C125 1.288(18)
C124 C123 1.407(17)
C123 C122 1.426(13)
N3 C3 1.321(9)
C3 O1 1.304(9)
C11 S11 1.646(9)
C6 N4 1.053(18)
C6 C5 1.40(2)
